data_7064344
loop_
_publ_author_name
'Rayasingh, Amlan Ranjan'
'Manivannan, Vadivelu'

_publ_section_title
;
 Synthesis, structure, and catalytic- and bio-activity of some metal
 complexes and a coordination polymer featuring imidazo[1,5-a]pyridine and
 chromen[4,3-b]pyrrole-4-one
;
_journal_issue 16
_journal_name_full 'New Journal of Chemistry'
_journal_page_first 6746
_journal_page_last 6760
_journal_paper_doi 10.1039/D6NJ00431H
_journal_volume 50
_journal_year 2026
_chemical_formula_moiety 'C36 H24 Br2 N12 Ni, 0[H2O], 1[H2O]'
_chemical_formula_sum 'C36 H26 Br2 N12 Ni O'
_chemical_formula_weight 861.22
_space_group_crystal_system monoclinic
_space_group_IT_number 14
_space_group_name_Hall '-P 2yn'
_space_group_name_H-M_alt 'P 1 21/n 1'
_atom_sites_solution_hydrogens geom
_atom_sites_solution_primary dual
_audit_creation_date 2025-12-10
_audit_creation_method
;
Olex2 1.5
(compiled 2025.05.22 svn.r631f81ec for OlexSys, GUI svn.r7248)
;
_audit_update_record
;
2026-01-26 deposited with the CCDC.	2026-03-24 downloaded from the CCDC.
;
_cell_angle_alpha 90
_cell_angle_beta 109.158(4)
_cell_angle_gamma 90
_cell_formula_units_Z 4
_cell_length_a 11.346(4)
_cell_length_b 24.735(8)
_cell_length_c 13.365(5)
_cell_measurement_reflns_used 9950
_cell_measurement_temperature 297.00
_cell_measurement_theta_max 23.39
_cell_measurement_theta_min 2.87
_cell_volume 3543(2)
_computing_cell_refinement 'SAINT V8.40B (?, 2016)'
_computing_data_reduction 'SAINT V8.40B (?, 2016)'
_computing_molecular_graphics 'Olex2 1.5 (Dolomanov et al., 2009)'
_computing_publication_material 'Olex2 1.5 (Dolomanov et al., 2009)'
_computing_structure_refinement 'SHELXL 2018/3 (Sheldrick, 2015)'
_computing_structure_solution 'SHELXT 2018/2 (Sheldrick, 2018)'
_diffrn_ambient_temperature 297.00
_diffrn_detector_area_resol_mean 7.9
_diffrn_measured_fraction_theta_full 0.998
_diffrn_measured_fraction_theta_max 0.992
_diffrn_measurement_device_type CMOS-PHOTONII-7
_diffrn_measurement_method '\w and \f scans'
_diffrn_radiation_monochromator graphite
_diffrn_radiation_type MoK\a
_diffrn_radiation_wavelength 0.71073
_diffrn_reflns_av_R_equivalents 0.0715
_diffrn_reflns_av_unetI/netI 0.0366
_diffrn_reflns_Laue_measured_fraction_full 0.998
_diffrn_reflns_Laue_measured_fraction_max 0.992
_diffrn_reflns_limit_h_max 13
_diffrn_reflns_limit_h_min -14
_diffrn_reflns_limit_k_max 30
_diffrn_reflns_limit_k_min -30
_diffrn_reflns_limit_l_max 16
_diffrn_reflns_limit_l_min -16
_diffrn_reflns_number 75433
_diffrn_reflns_point_group_measured_fraction_full 0.998
_diffrn_reflns_point_group_measured_fraction_max 0.992
_diffrn_reflns_theta_full 25.242
_diffrn_reflns_theta_max 26.042
_diffrn_reflns_theta_min 2.868
_diffrn_source 'X-ray Tube'
_diffrn_source_current 1.4
_diffrn_source_power 0.07
_diffrn_source_voltage 50.0
_diffrn_standards_number 0
_exptl_absorpt_coefficient_mu 2.853
_exptl_absorpt_correction_T_max 0.7453
_exptl_absorpt_correction_T_min 0.5886
_exptl_absorpt_correction_type multi-scan
_exptl_absorpt_process_details
;
SADABS-2016/2 (Bruker,2016/2) was used for absorption correction.
wR2(int) was 0.1020 before and 0.0723 after correction.
The Ratio of minimum to maximum transmission is 0.7897.
The \l/2 correction factor is Not present.
;
_exptl_crystal_colour 'metallic green'
_exptl_crystal_colour_lustre metallic
_exptl_crystal_colour_primary green
_exptl_crystal_density_diffrn 1.615
_exptl_crystal_description block
_exptl_crystal_F_000 1728
_exptl_crystal_size_max 0.14
_exptl_crystal_size_mid 0.12
_exptl_crystal_size_min 0.04
_refine_diff_density_max 1.378
_refine_diff_density_min -0.933
_refine_diff_density_rms 0.079
_refine_ls_extinction_method none
_refine_ls_goodness_of_fit_ref 1.083
_refine_ls_hydrogen_treatment constr
_refine_ls_matrix_type full
_refine_ls_number_parameters 534
_refine_ls_number_reflns 6932
_refine_ls_number_restraints 531
_refine_ls_restrained_S_all 1.047
_refine_ls_R_factor_all 0.0907
_refine_ls_R_factor_gt 0.0578
_refine_ls_shift/su_max 0.000
_refine_ls_shift/su_mean 0.000
_refine_ls_structure_factor_coef Fsqd
_refine_ls_weighting_details 'w=1/[\s^2^(Fo^2^)+(0.0673P)^2^+8.3294P] where P=(Fo^2^+2Fc^2^)/3'
_refine_ls_weighting_scheme calc
_refine_ls_wR_factor_gt 0.1556
_refine_ls_wR_factor_ref 0.1779
_reflns_Friedel_coverage 0.000
_reflns_number_gt 4678
_reflns_number_total 6932
_reflns_threshold_expression 'I > 2\s(I)'
_cod_data_source_file d6nj00431h2.cif
_cod_data_source_block 1aa
_cod_depositor_comments 'Adding full bibliography for 7064343--7064354.cif.'
_cod_database_code 7064344
_shelx_shelxl_version_number 2018/3
_shelx_space_group_comment
;
The symmetry employed for this shelxl refinement is uniquely defined
by the following loop, which should always be used as a source of
symmetry information in preference to the above space-group names.
They are only intended as comments.
;
_shelx_estimated_absorpt_t_max 0.894
_shelx_estimated_absorpt_t_min 0.691
_olex2_refinement_description
;
1. Fixed Uiso
 At 1.2 times of:
  All C(H) groups
2. Restrained distances
 Br2-C32 \\sim Br2A-C32A
 with sigma of 0.02
 C26-C31 \\sim C26-C31A
 with sigma of 0.02
 C31-C32 \\sim C31A-C32A
 with sigma of 0.02
 C31-C37 \\sim C31A-C37A
 with sigma of 0.02
 C32-C33 \\sim C32A-C33A
 with sigma of 0.02
 C33-C34 \\sim C33A-C34A
 with sigma of 0.02
 C34-C35 \\sim C34A-C35A
 with sigma of 0.02
 C35-C37 \\sim C35A-C37A
 with sigma of 0.02
 Br2-C31 \\sim Br2A-C31A
 with sigma of 0.04
 Br2-C33 \\sim Br2A-C33A
 with sigma of 0.04
 C26-C32 \\sim C26-C32A
 with sigma of 0.04
 C26-C37 \\sim C26-C37A
 with sigma of 0.04
 C31-C33 \\sim C31A-C33A
 with sigma of 0.04
 C31-C35 \\sim C31A-C35A
 with sigma of 0.04
 C32-C34 \\sim C32A-C34A
 with sigma of 0.04
 C32-C37 \\sim C32A-C37A
 with sigma of 0.04
 C33-C35 \\sim C33A-C35A
 with sigma of 0.04
 C34-C37 \\sim C34A-C37A
 with sigma of 0.04
 N11-N12 \\sim N11-N12A
 with sigma of 0.02
3. Rigid body (RIGU) restrains
 All non-hydrogen atoms
 with sigma for 1-2 distances of 0.004 and sigma for 1-3 distances of 0.004
4. Others
 Sof(Br2A)=Sof(C31A)=Sof(C32A)=Sof(C34A)=Sof(H34A)=Sof(C33A)=Sof(H33A)=
 Sof(C35A)=Sof(H35A)=Sof(C37A)=Sof(H37A)=1-FVAR(1)
 Sof(Br2)=Sof(C31)=Sof(C32)=Sof(C33)=Sof(H33)=Sof(C34)=Sof(H34)=Sof(C35)=
 Sof(H35)=Sof(C37)=Sof(H37)=FVAR(1)
 Sof(N12A)=1-FVAR(2)
 Sof(N12)=FVAR(2)
5.a Aromatic/amide H refined with riding coordinates:
 C2(H2), C3(H3), C4(H4), C5(H5), C10(H10), C11(H11), C12(H12), C13(H13),
 C14(H14), C15(H15), C16(H16), C17(H17), C20(H20), C21(H21), C22(H22), C23(H23),
  C27(H27), C28(H28), C29(H29), C30(H30), C33(H33), C34(H34), C35(H35),
 C37(H37), C34A(H34A), C33A(H33A), C35A(H35A), C37A(H37A)
;
_smtbx_masks_void_probe_radius 1.2
_smtbx_masks_void_truncation_radius 1.2
_olex2_submission_special_instructions 'No special instructions were received'

loop_
_space_group_symop_operation_xyz
'x, y, z'
'-x+1/2, y+1/2, -z+1/2'
'-x, -y, -z'
'x-1/2, -y-1/2, z-1/2'

loop_
_atom_site_label
_atom_site_type_symbol
_atom_site_fract_x
_atom_site_fract_y
_atom_site_fract_z
_atom_site_U_iso_or_equiv
_atom_site_adp_type
_atom_site_occupancy
_atom_site_site_symmetry_order
_atom_site_calc_flag
_atom_site_refinement_flags_posn
_atom_site_refinement_flags_adp
_atom_site_refinement_flags_occupancy
_atom_site_disorder_assembly
_atom_site_disorder_group
Br1 Br 0.99091(8) 0.27849(3) 0.53749(7) 0.0983(3) Uani 1 1 d . . . . .
Ni1 Ni 0.61505(6) 0.39843(3) 0.27499(5) 0.0484(2) Uani 1 1 d . . . . .
Br2 Br 1.05364(8) 0.32025(4) 0.28050(8) 0.0837(4) Uani 0.790(2) 1 d D . P A 1
N3 N 0.9853(4) 0.41319(17) 0.5053(3) 0.0528(10) Uani 1 1 d . . . . .
N2 N 0.7978(4) 0.40963(17) 0.3866(3) 0.0497(10) Uani 1 1 d . . . . .
N4 N 0.5295(4) 0.35154(18) 0.3640(3) 0.0532(10) Uani 1 1 d . . . . .
N1 N 0.7019(4) 0.44441(17) 0.1873(3) 0.0502(10) Uani 1 1 d . . . . .
N10 N 0.4593(5) 0.3894(2) 0.1415(4) 0.0744(15) Uani 1 1 d . . . . .
N11 N 0.3601(5) 0.3869(3) 0.1351(4) 0.0859(18) Uani 1 1 d D . . . .
N12 N 0.2518(9) 0.4022(9) 0.1279(11) 0.136(8) Uani 0.68(3) 1 d D . P B 1
N7 N 0.5520(5) 0.4687(2) 0.3279(4) 0.0666(13) Uani 1 1 d . . . . .
N8 N 0.5092(4) 0.5073(2) 0.2775(4) 0.0651(13) Uani 1 1 d . . . . .
N9 N 0.4681(7) 0.5456(3) 0.2306(6) 0.115(3) Uani 1 1 d . . . . .
N5 N 0.6788(4) 0.31974(17) 0.2582(3) 0.0494(10) Uani 1 1 d . . . . .
N6 N 0.7875(4) 0.24571(18) 0.2595(3) 0.0553(10) Uani 1 1 d . . . . .
C38 C 0.9931(5) 0.4417(2) 0.4167(4) 0.0519(12) Uani 1 1 d . . . . .
C2 C 1.1094(5) 0.4644(2) 0.4220(5) 0.0629(14) Uani 1 1 d . . . . .
H2 H 1.118328 0.482565 0.363959 0.076 Uiso 1 1 calc R U . . .
C3 C 1.2070(5) 0.4595(3) 0.5119(5) 0.0711(16) Uani 1 1 d . . . . .
H3 H 1.283379 0.474449 0.515216 0.085 Uiso 1 1 calc R U . . .
C4 C 1.1966(6) 0.4321(2) 0.6017(5) 0.0719(16) Uani 1 1 d . . . . .
H4 H 1.264974 0.429866 0.663380 0.086 Uiso 1 1 calc R U . . .
C5 C 1.0880(6) 0.4094(2) 0.5973(5) 0.0651(15) Uani 1 1 d . . . . .
H5 H 1.081171 0.391035 0.655855 0.078 Uiso 1 1 calc R U . . .
C6 C 0.8664(5) 0.3943(2) 0.4823(4) 0.0525(12) Uani 1 1 d . . . . .
C7 C 0.8739(5) 0.4392(2) 0.3451(4) 0.0500(11) Uani 1 1 d . . . . .
C8 C 0.8248(6) 0.3613(2) 0.5556(4) 0.0639(14) Uani 1 1 d . . . . .
C9 C 0.8715(7) 0.3094(3) 0.5866(5) 0.0785(18) Uani 1 1 d . . . . .
C10 C 0.8235(9) 0.2789(4) 0.6536(6) 0.108(3) Uani 1 1 d . . . . .
H10 H 0.852932 0.244220 0.675031 0.129 Uiso 1 1 calc R U . . .
C11 C 0.7311(10) 0.3021(5) 0.6868(7) 0.118(3) Uani 1 1 d . . . . .
H11 H 0.696080 0.281522 0.728163 0.142 Uiso 1 1 calc R U . . .
C12 C 0.6902(9) 0.3528(4) 0.6619(6) 0.107(3) Uani 1 1 d . . . . .
H12 H 0.632684 0.367300 0.690528 0.129 Uiso 1 1 calc R U . . .
C13 C 0.7319(7) 0.3839(4) 0.5942(5) 0.0857(19) Uani 1 1 d . . . . .
H13 H 0.700476 0.418391 0.574480 0.103 Uiso 1 1 calc R U . . .
C14 C 0.4421(6) 0.3701(3) 0.4033(5) 0.0669(15) Uani 1 1 d . . . . .
H14 H 0.424524 0.406938 0.399188 0.080 Uiso 1 1 calc R U . . .
C15 C 0.3777(6) 0.3364(3) 0.4496(5) 0.0770(17) Uani 1 1 d . . . . .
H15 H 0.316585 0.350206 0.474797 0.092 Uiso 1 1 calc R U . . .
C16 C 0.4054(7) 0.2824(3) 0.4577(5) 0.0816(19) Uani 1 1 d . . . . .
H16 H 0.363292 0.258919 0.488592 0.098 Uiso 1 1 calc R U . . .
C17 C 0.4956(7) 0.2635(3) 0.4199(5) 0.0717(16) Uani 1 1 d . . . . .
H17 H 0.516407 0.227025 0.426689 0.086 Uiso 1 1 calc R U . . .
C18 C 0.5576(5) 0.2985(2) 0.3707(4) 0.0542(12) Uani 1 1 d . . . . .
C19 C 0.8209(5) 0.4597(2) 0.2363(4) 0.0505(12) Uani 1 1 d . . . . .
C20 C 0.6444(5) 0.4632(2) 0.0878(4) 0.0606(14) Uani 1 1 d . . . . .
H20 H 0.561889 0.453245 0.053495 0.073 Uiso 1 1 calc R U . . .
C21 C 0.7018(6) 0.4959(3) 0.0358(5) 0.0698(16) Uani 1 1 d . . . . .
H21 H 0.659510 0.507630 -0.032782 0.084 Uiso 1 1 calc R U . . .
C22 C 0.8223(6) 0.5111(3) 0.0862(5) 0.0746(17) Uani 1 1 d . . . . .
H22 H 0.863516 0.533384 0.052371 0.090 Uiso 1 1 calc R U . . .
C23 C 0.8822(6) 0.4932(3) 0.1876(5) 0.0676(15) Uani 1 1 d . . . . .
H23 H 0.963993 0.503652 0.223084 0.081 Uiso 1 1 calc R U . . .
C24 C 0.6488(5) 0.2828(2) 0.3227(4) 0.0531(12) Uani 1 1 d . . . . .
C25 C 0.7161(6) 0.2361(2) 0.3253(4) 0.0576(13) Uani 1 1 d . . . . .
C26 C 0.7614(5) 0.2970(2) 0.2207(4) 0.0526(11) Uani 1 1 d D . . . .
C27 C 0.7345(7) 0.1851(2) 0.3801(5) 0.0776(18) Uani 1 1 d . . . . .
H27 H 0.691587 0.176907 0.426724 0.093 Uiso 1 1 calc R U . . .
C28 C 0.8157(7) 0.1493(3) 0.3623(6) 0.088(2) Uani 1 1 d . . . . .
H28 H 0.828899 0.116474 0.398357 0.105 Uiso 1 1 calc R U . . .
C29 C 0.8795(7) 0.1597(3) 0.2925(6) 0.0813(18) Uani 1 1 d . . . . .
H29 H 0.932455 0.133596 0.280706 0.098 Uiso 1 1 calc R U . . .
C30 C 0.8657(6) 0.2075(2) 0.2412(5) 0.0683(16) Uani 1 1 d . . . . .
H30 H 0.908537 0.214412 0.193995 0.082 Uiso 1 1 calc R U . . .
C31 C 0.8020(7) 0.3221(5) 0.1367(7) 0.0514(17) Uani 0.790(2) 1 d D . P A 1
C32 C 0.9288(7) 0.3337(3) 0.1513(7) 0.0598(17) Uani 0.790(2) 1 d D . P A 1
C33 C 0.9624(11) 0.3573(6) 0.0703(10) 0.074(3) Uani 0.790(2) 1 d D . P A 1
H33 H 1.046044 0.363763 0.079651 0.088 Uiso 0.790(2) 1 calc R U P A 1
C34 C 0.8715(10) 0.3714(6) -0.0248(9) 0.081(3) Uani 0.790(2) 1 d D . P A 1
H34 H 0.894137 0.387130 -0.079017 0.097 Uiso 0.790(2) 1 calc R U P A 1
C35 C 0.7482(8) 0.3618(3) -0.0377(6) 0.072(2) Uani 0.790(2) 1 d D . P A 1
H35 H 0.687042 0.372040 -0.100316 0.087 Uiso 0.790(2) 1 calc R U P A 1
C37 C 0.7138(8) 0.3370(3) 0.0415(6) 0.0571(17) Uani 0.790(2) 1 d D . P A 1
H37 H 0.629874 0.330182 0.030513 0.069 Uiso 0.790(2) 1 calc R U P A 1
Br2A Br 0.6297(3) 0.32244(16) -0.0164(3) 0.0822(14) Uani 0.210(2) 1 d D . P A 2
C31A C 0.843(2) 0.323(2) 0.1718(18) 0.062(7) Uani 0.210(2) 1 d D . P A 2
C32A C 0.7938(18) 0.3372(12) 0.0639(16) 0.066(7) Uani 0.210(2) 1 d D . P A 2
C34A C 0.993(3) 0.371(2) 0.072(3) 0.064(9) Uani 0.210(2) 1 d D . P A 2
H34A H 1.044013 0.390499 0.041959 0.077 Uiso 0.210(2) 1 calc R U P A 2
C33A C 0.867(3) 0.365(2) 0.016(2) 0.075(9) Uani 0.210(2) 1 d D . P A 2
H33A H 0.833070 0.378284 -0.052012 0.091 Uiso 0.210(2) 1 calc R U P A 2
C35A C 1.043(2) 0.3501(17) 0.172(2) 0.100(12) Uani 0.210(2) 1 d D . P A 2
H35A H 1.128905 0.349575 0.203890 0.120 Uiso 0.210(2) 1 calc R U P A 2
C37A C 0.968(2) 0.3291(11) 0.227(2) 0.064(6) Uani 0.210(2) 1 d D . P A 2
H37A H 1.001543 0.319277 0.297475 0.076 Uiso 0.210(2) 1 calc R U P A 2
N12A N 0.275(3) 0.3516(13) 0.1249(19) 0.101(12) Uani 0.32(3) 1 d D . P B 2

loop_
_atom_site_aniso_label
_atom_site_aniso_U_11
_atom_site_aniso_U_22
_atom_site_aniso_U_33
_atom_site_aniso_U_23
_atom_site_aniso_U_13
_atom_site_aniso_U_12
Br1 0.1044(6) 0.0644(4) 0.0960(6) 0.0008(4) -0.0080(5) 0.0131(4)
Ni1 0.0452(4) 0.0496(4) 0.0453(4) 0.0044(3) 0.0080(3) 0.0015(3)
Br2 0.0550(5) 0.0932(7) 0.0861(7) -0.0239(5) 0.0002(4) 0.0025(4)
N3 0.050(2) 0.050(2) 0.046(2) 0.0009(18) -0.0015(18) 0.0022(19)
N2 0.051(2) 0.051(2) 0.040(2) 0.0002(17) 0.0053(18) 0.0010(18)
N4 0.054(2) 0.058(2) 0.045(2) 0.001(2) 0.0129(19) -0.001(2)
N1 0.049(2) 0.052(2) 0.045(2) 0.0059(18) 0.0079(18) 0.0031(18)
N10 0.051(3) 0.107(4) 0.055(3) 0.006(3) 0.003(2) -0.009(3)
N11 0.057(3) 0.132(5) 0.062(3) 0.018(3) 0.012(3) -0.021(3)
N12 0.046(5) 0.22(2) 0.132(10) 0.059(11) 0.013(5) -0.004(7)
N7 0.068(3) 0.056(3) 0.076(3) 0.006(2) 0.025(3) 0.010(2)
N8 0.054(3) 0.052(3) 0.079(3) 0.002(2) 0.007(2) -0.005(2)
N9 0.109(5) 0.060(3) 0.139(6) 0.022(4) -0.008(4) 0.002(3)
N5 0.050(2) 0.050(2) 0.046(2) 0.0005(18) 0.0117(19) -0.0026(18)
N6 0.059(3) 0.051(2) 0.048(2) -0.0052(19) 0.006(2) 0.0045(19)
C38 0.050(3) 0.045(3) 0.052(3) 0.001(2) 0.006(2) 0.002(2)
C2 0.053(3) 0.057(3) 0.071(4) -0.002(3) 0.010(3) -0.004(2)
C3 0.047(3) 0.068(4) 0.086(4) -0.004(3) 0.004(3) -0.002(3)
C4 0.066(3) 0.059(3) 0.065(3) -0.007(3) -0.014(3) 0.000(3)
C5 0.066(3) 0.056(3) 0.052(3) 0.002(3) -0.010(3) 0.004(3)
C6 0.053(3) 0.049(3) 0.046(3) 0.001(2) 0.005(2) 0.004(2)
C7 0.049(3) 0.047(3) 0.048(3) 0.001(2) 0.008(2) 0.003(2)
C8 0.068(4) 0.068(3) 0.041(3) 0.012(2) -0.002(2) -0.011(3)
C9 0.085(4) 0.068(4) 0.059(4) 0.014(3) -0.008(3) -0.010(3)
C10 0.125(7) 0.101(6) 0.071(5) 0.031(4) -0.003(4) -0.030(5)
C11 0.128(8) 0.142(7) 0.072(5) 0.030(5) 0.015(5) -0.043(6)
C12 0.108(6) 0.148(7) 0.067(5) 0.004(5) 0.028(4) -0.033(5)
C13 0.072(4) 0.118(6) 0.061(4) 0.011(4) 0.013(3) -0.023(4)
C14 0.067(4) 0.068(4) 0.070(4) 0.004(3) 0.030(3) 0.001(3)
C15 0.073(4) 0.093(4) 0.076(4) 0.001(4) 0.039(4) -0.009(3)
C16 0.105(5) 0.084(4) 0.069(4) 0.004(4) 0.047(4) -0.020(4)
C17 0.092(5) 0.059(3) 0.068(4) 0.008(3) 0.031(3) -0.008(3)
C18 0.064(3) 0.056(3) 0.039(3) 0.003(2) 0.013(2) -0.003(2)
C19 0.052(3) 0.051(3) 0.043(3) 0.003(2) 0.008(2) 0.001(2)
C20 0.056(3) 0.067(3) 0.050(3) 0.013(3) 0.005(2) 0.002(3)
C21 0.073(4) 0.078(4) 0.053(3) 0.022(3) 0.015(3) 0.005(3)
C22 0.071(4) 0.084(4) 0.067(4) 0.022(3) 0.020(3) -0.005(3)
C23 0.061(3) 0.075(4) 0.065(3) 0.015(3) 0.017(3) -0.006(3)
C24 0.061(3) 0.051(3) 0.042(3) -0.003(2) 0.009(2) -0.006(2)
C25 0.071(4) 0.047(3) 0.047(3) 0.000(2) 0.009(3) -0.002(2)
C26 0.053(3) 0.049(3) 0.049(3) -0.006(2) 0.008(2) 0.000(2)
C27 0.110(5) 0.050(3) 0.064(4) 0.005(3) 0.018(4) 0.002(3)
C28 0.102(5) 0.051(3) 0.085(5) 0.001(3) -0.003(4) 0.008(3)
C29 0.082(5) 0.056(3) 0.090(5) -0.015(3) 0.006(3) 0.013(3)
C30 0.063(4) 0.059(3) 0.072(4) -0.019(3) 0.008(3) 0.009(3)
C31 0.050(4) 0.050(4) 0.058(5) -0.014(4) 0.023(3) -0.004(4)
C32 0.049(4) 0.055(4) 0.075(5) -0.019(4) 0.020(4) -0.005(3)
C33 0.067(5) 0.067(9) 0.101(6) -0.013(5) 0.047(5) -0.013(5)
C34 0.092(5) 0.078(7) 0.091(7) 0.006(6) 0.054(5) -0.004(5)
C35 0.078(5) 0.078(5) 0.063(5) 0.013(4) 0.026(4) 0.008(4)
C37 0.048(4) 0.066(4) 0.061(4) -0.004(3) 0.022(4) -0.002(4)
Br2A 0.068(2) 0.101(3) 0.066(2) 0.0029(17) 0.0078(17) -0.0111(18)
C31A 0.072(12) 0.051(15) 0.067(14) -0.014(14) 0.029(10) -0.007(14)
C32A 0.074(15) 0.066(17) 0.063(13) -0.012(12) 0.029(11) -0.007(15)
C34A 0.077(17) 0.05(3) 0.081(16) 0.014(15) 0.045(14) 0.010(16)
C33A 0.089(17) 0.07(2) 0.074(19) -0.007(17) 0.040(13) -0.006(16)
C35A 0.081(14) 0.13(3) 0.096(18) 0.049(19) 0.032(14) -0.015(18)
C37A 0.074(12) 0.052(15) 0.068(15) 0.013(14) 0.028(11) -0.008(13)
N12A 0.070(14) 0.15(2) 0.083(15) -0.009(15) 0.026(11) -0.043(16)

loop_
_atom_type_symbol
_atom_type_description
_atom_type_scat_dispersion_real
_atom_type_scat_dispersion_imag
_atom_type_scat_source
C C 0.0033 0.0016 'International Tables Vol C Tables 4.2.6.8 and 6.1.1.4'
H H 0.0000 0.0000 'International Tables Vol C Tables 4.2.6.8 and 6.1.1.4'
Br Br -0.2901 2.4595 'International Tables Vol C Tables 4.2.6.8 and 6.1.1.4'
N N 0.0061 0.0033 'International Tables Vol C Tables 4.2.6.8 and 6.1.1.4'
Ni Ni 0.3393 1.1124 'International Tables Vol C Tables 4.2.6.8 and 6.1.1.4'
O O 0.0106 0.0060 'International Tables Vol C Tables 4.2.6.8 and 6.1.1.4'

loop_
_geom_angle_atom_site_label_1
_geom_angle_atom_site_label_2
_geom_angle_atom_site_label_3
_geom_angle
_geom_angle_site_symmetry_1
_geom_angle_site_symmetry_3
_geom_angle_publ_flag
N4 Ni1 N2 101.42(17) . . ?
N4 Ni1 N5 77.92(17) . . ?
N1 Ni1 N2 78.09(16) . . ?
N1 Ni1 N4 179.33(17) . . ?
N1 Ni1 N5 101.55(17) . . ?
N10 Ni1 N2 166.72(19) . . ?
N10 Ni1 N4 90.35(19) . . ?
N10 Ni1 N1 90.09(19) . . ?
N10 Ni1 N7 95.2(2) . . ?
N10 Ni1 N5 92.0(2) . . ?
N7 Ni1 N2 91.03(19) . . ?
N7 Ni1 N4 89.65(19) . . ?
N7 Ni1 N1 90.82(19) . . ?
N7 Ni1 N5 165.68(19) . . ?
N5 Ni1 N2 84.60(16) . . ?
C5 N3 C38 120.8(5) . . ?
C6 N3 C38 108.2(4) . . ?
C6 N3 C5 131.0(5) . . ?
C6 N2 Ni1 140.3(4) . . ?
C6 N2 C7 107.2(4) . . ?
C7 N2 Ni1 112.4(3) . . ?
C14 N4 Ni1 124.5(4) . . ?
C14 N4 C18 119.7(5) . . ?
C18 N4 Ni1 115.5(4) . . ?
C19 N1 Ni1 117.4(3) . . ?
C19 N1 C20 117.6(5) . . ?
C20 N1 Ni1 124.8(4) . . ?
N11 N10 Ni1 129.4(5) . . ?
N10 N11 N12 159.3(12) . . ?
N10 N11 N12A 139.8(19) . . ?
N8 N7 Ni1 127.1(5) . . ?
N9 N8 N7 178.3(7) . . ?
C24 N5 Ni1 112.5(3) . . ?
C26 N5 Ni1 137.8(4) . . ?
C26 N5 C24 107.8(4) . . ?
C26 N6 C25 107.4(4) . . ?
C26 N6 C30 130.1(5) . . ?
C30 N6 C25 122.5(5) . . ?
N3 C38 C2 118.2(5) . . ?
C7 C38 N3 104.1(5) . . ?
C7 C38 C2 137.7(5) . . ?
C38 C2 H2 120.4 . . ?
C3 C2 C38 119.3(6) . . ?
C3 C2 H2 120.4 . . ?
C2 C3 H3 119.1 . . ?
C2 C3 C4 121.8(6) . . ?
C4 C3 H3 119.1 . . ?
C3 C4 H4 120.1 . . ?
C5 C4 C3 119.7(5) . . ?
C5 C4 H4 120.1 . . ?
N3 C5 H5 119.9 . . ?
C4 C5 N3 120.2(6) . . ?
C4 C5 H5 119.9 . . ?
N3 C6 C8 123.4(5) . . ?
N2 C6 N3 110.3(5) . . ?
N2 C6 C8 126.3(5) . . ?
N2 C7 C19 118.3(4) . . ?
C38 C7 N2 110.2(4) . . ?
C38 C7 C19 131.4(5) . . ?
C9 C8 C6 122.4(6) . . ?
C9 C8 C13 120.2(6) . . ?
C13 C8 C6 117.5(6) . . ?
C8 C9 Br1 121.6(5) . . ?
C8 C9 C10 119.5(8) . . ?
C10 C9 Br1 118.9(6) . . ?
C9 C10 H10 121.0 . . ?
C11 C10 C9 118.1(9) . . ?
C11 C10 H10 121.0 . . ?
C10 C11 H11 118.6 . . ?
C12 C11 C10 122.9(9) . . ?
C12 C11 H11 118.6 . . ?
C11 C12 H12 119.4 . . ?
C11 C12 C13 121.2(10) . . ?
C13 C12 H12 119.4 . . ?
C8 C13 H13 121.0 . . ?
C12 C13 C8 118.1(8) . . ?
C12 C13 H13 121.0 . . ?
N4 C14 H14 118.9 . . ?
N4 C14 C15 122.3(6) . . ?
C15 C14 H14 118.9 . . ?
C14 C15 H15 120.5 . . ?
C16 C15 C14 118.9(6) . . ?
C16 C15 H15 120.5 . . ?
C15 C16 H16 120.5 . . ?
C17 C16 C15 119.0(6) . . ?
C17 C16 H16 120.5 . . ?
C16 C17 H17 119.5 . . ?
C16 C17 C18 120.9(6) . . ?
C18 C17 H17 119.5 . . ?
N4 C18 C17 119.1(5) . . ?
N4 C18 C24 115.0(5) . . ?
C17 C18 C24 125.8(5) . . ?
N1 C19 C7 113.8(5) . . ?
N1 C19 C23 121.4(5) . . ?
C23 C19 C7 124.8(5) . . ?
N1 C20 H20 118.4 . . ?
N1 C20 C21 123.1(5) . . ?
C21 C20 H20 118.4 . . ?
C20 C21 H21 120.6 . . ?
C20 C21 C22 118.7(6) . . ?
C22 C21 H21 120.6 . . ?
C21 C22 H22 120.4 . . ?
C21 C22 C23 119.3(6) . . ?
C23 C22 H22 120.4 . . ?
C19 C23 H23 120.1 . . ?
C22 C23 C19 119.9(6) . . ?
C22 C23 H23 120.1 . . ?
N5 C24 C18 117.5(5) . . ?
N5 C24 C25 109.0(5) . . ?
C25 C24 C18 133.5(5) . . ?
N6 C25 C27 116.9(6) . . ?
C24 C25 N6 105.7(5) . . ?
C24 C25 C27 137.3(6) . . ?
N5 C26 N6 110.1(5) . . ?
N5 C26 C31 122.8(6) . . ?
N5 C26 C31A 128(2) . . ?
N6 C26 C31 126.5(6) . . ?
N6 C26 C31A 120(2) . . ?
C25 C27 H27 120.7 . . ?
C28 C27 C25 118.5(7) . . ?
C28 C27 H27 120.7 . . ?
C27 C28 H28 118.8 . . ?
C27 C28 C29 122.3(7) . . ?
C29 C28 H28 118.8 . . ?
C28 C29 H29 119.7 . . ?
C30 C29 C28 120.5(7) . . ?
C30 C29 H29 119.7 . . ?
N6 C30 H30 120.4 . . ?
C29 C30 N6 119.1(7) . . ?
C29 C30 H30 120.4 . . ?
C32 C31 C26 122.3(7) . . ?
C37 C31 C26 119.8(6) . . ?
C37 C31 C32 117.9(7) . . ?
C31 C32 Br2 121.3(6) . . ?
C33 C32 Br2 118.4(6) . . ?
C33 C32 C31 120.3(8) . . ?
C32 C33 H33 119.8 . . ?
C32 C33 C34 120.4(9) . . ?
C34 C33 H33 119.8 . . ?
C33 C34 H34 120.3 . . ?
C35 C34 C33 119.3(9) . . ?
C35 C34 H34 120.3 . . ?
C34 C35 H35 119.6 . . ?
C34 C35 C37 120.8(8) . . ?
C37 C35 H35 119.6 . . ?
C31 C37 C35 121.3(8) . . ?
C31 C37 H37 119.3 . . ?
C35 C37 H37 119.3 . . ?
C32A C31A C26 118.4(16) . . ?
C37A C31A C26 120.4(16) . . ?
C37A C31A C32A 120.8(17) . . ?
C31A C32A Br2A 122.0(15) . . ?
C33A C32A Br2A 118.2(16) . . ?
C33A C32A C31A 119.7(17) . . ?
C33A C34A H34A 120.2 . . ?
C35A C34A H34A 120.2 . . ?
C35A C34A C33A 120(2) . . ?
C32A C33A C34A 119(2) . . ?
C32A C33A H33A 120.5 . . ?
C34A C33A H33A 120.5 . . ?
C34A C35A H35A 118.9 . . ?
C34A C35A C37A 122(2) . . ?
C37A C35A H35A 118.9 . . ?
C31A C37A C35A 117(2) . . ?
C31A C37A H37A 121.3 . . ?
C35A C37A H37A 121.3 . . ?

loop_
_geom_bond_atom_site_label_1
_geom_bond_atom_site_label_2
_geom_bond_distance
_geom_bond_site_symmetry_2
_geom_bond_publ_flag
Br1 C9 1.854(8) . ?
Ni1 N2 2.138(4) . ?
Ni1 N4 2.112(4) . ?
Ni1 N1 2.097(4) . ?
Ni1 N10 2.070(5) . ?
Ni1 N7 2.089(5) . ?
Ni1 N5 2.114(4) . ?
Br2 C32 1.870(9) . ?
N3 C38 1.406(7) . ?
N3 C5 1.392(7) . ?
N3 C6 1.364(7) . ?
N2 C6 1.316(6) . ?
N2 C7 1.379(7) . ?
N4 C14 1.346(7) . ?
N4 C18 1.346(7) . ?
N1 C19 1.348(6) . ?
N1 C20 1.356(7) . ?
N10 N11 1.102(7) . ?
N11 N12 1.259(11) . ?
N11 N12A 1.272(15) . ?
N7 N8 1.177(7) . ?
N8 N9 1.149(7) . ?
N5 C24 1.373(7) . ?
N5 C26 1.325(7) . ?
N6 C25 1.398(7) . ?
N6 C26 1.365(7) . ?
N6 C30 1.372(7) . ?
C38 C2 1.414(8) . ?
C38 C7 1.378(7) . ?
C2 H2 0.9300 . ?
C2 C3 1.347(8) . ?
C3 H3 0.9300 . ?
C3 C4 1.416(9) . ?
C4 H4 0.9300 . ?
C4 C5 1.337(9) . ?
C5 H5 0.9300 . ?
C6 C8 1.467(8) . ?
C7 C19 1.470(7) . ?
C8 C9 1.399(9) . ?
C8 C13 1.431(10) . ?
C9 C10 1.411(11) . ?
C10 H10 0.9300 . ?
C10 C11 1.390(14) . ?
C11 H11 0.9300 . ?
C11 C12 1.341(14) . ?
C12 H12 0.9300 . ?
C12 C13 1.383(10) . ?
C13 H13 0.9300 . ?
C14 H14 0.9300 . ?
C14 C15 1.381(9) . ?
C15 H15 0.9300 . ?
C15 C16 1.368(10) . ?
C16 H16 0.9300 . ?
C16 C17 1.365(9) . ?
C17 H17 0.9300 . ?
C17 C18 1.407(8) . ?
C18 C24 1.439(8) . ?
C19 C23 1.375(8) . ?
C20 H20 0.9300 . ?
C20 C21 1.364(8) . ?
C21 H21 0.9300 . ?
C21 C22 1.364(9) . ?
C22 H22 0.9300 . ?
C22 C23 1.375(8) . ?
C23 H23 0.9300 . ?
C24 C25 1.379(8) . ?
C25 C27 1.439(8) . ?
C26 C31 1.484(9) . ?
C26 C31A 1.450(17) . ?
C27 H27 0.9300 . ?
C27 C28 1.355(10) . ?
C28 H28 0.9300 . ?
C28 C29 1.380(11) . ?
C29 H29 0.9300 . ?
C29 C30 1.349(10) . ?
C30 H30 0.9300 . ?
C31 C32 1.416(9) . ?
C31 C37 1.385(11) . ?
C32 C33 1.388(14) . ?
C33 H33 0.9300 . ?
C33 C34 1.393(13) . ?
C34 H34 0.9300 . ?
C34 C35 1.373(13) . ?
C35 H35 0.9300 . ?
C35 C37 1.385(10) . ?
C37 H37 0.9300 . ?
Br2A C32A 1.855(17) . ?
C31A C32A 1.407(18) . ?
C31A C37A 1.38(2) . ?
C32A C33A 1.38(2) . ?
C34A H34A 0.9300 . ?
C34A C33A 1.39(2) . ?
C34A C35A 1.37(2) . ?
C33A H33A 0.9300 . ?
C35A H35A 0.9300 . ?
C35A C37A 1.39(2) . ?
C37A H37A 0.9300 . ?

loop_
_geom_torsion_atom_site_label_1
_geom_torsion_atom_site_label_2
_geom_torsion_atom_site_label_3
_geom_torsion_atom_site_label_4
_geom_torsion
_geom_torsion_site_symmetry_1
_geom_torsion_site_symmetry_2
_geom_torsion_site_symmetry_3
_geom_torsion_site_symmetry_4
_geom_torsion_publ_flag
Br1 C9 C10 C11 -177.9(6) . . . . ?
Ni1 N2 C6 N3 174.5(4) . . . . ?
Ni1 N2 C6 C8 -4.9(9) . . . . ?
Ni1 N2 C7 C38 -175.2(3) . . . . ?
Ni1 N2 C7 C19 1.9(6) . . . . ?
Ni1 N4 C14 C15 171.7(5) . . . . ?
Ni1 N4 C18 C17 -174.0(4) . . . . ?
Ni1 N4 C18 C24 4.4(6) . . . . ?
Ni1 N1 C19 C7 2.5(6) . . . . ?
Ni1 N1 C19 C23 -175.2(4) . . . . ?
Ni1 N1 C20 C21 175.6(5) . . . . ?
Ni1 N10 N11 N12 85(3) . . . . ?
Ni1 N10 N11 N12A -99.6(19) . . . . ?
Ni1 N5 C24 C18 14.1(6) . . . . ?
Ni1 N5 C24 C25 -166.7(4) . . . . ?
Ni1 N5 C26 N6 161.9(4) . . . . ?
Ni1 N5 C26 C31 -26.5(9) . . . . ?
Ni1 N5 C26 C31A -1.1(13) . . . . ?
Br2 C32 C33 C34 -175.7(11) . . . . ?
N3 C38 C2 C3 -1.9(8) . . . . ?
N3 C38 C7 N2 -1.5(6) . . . . ?
N3 C38 C7 C19 -178.0(5) . . . . ?
N3 C6 C8 C9 -65.0(8) . . . . ?
N3 C6 C8 C13 115.8(6) . . . . ?
N2 C6 C8 C9 114.3(7) . . . . ?
N2 C6 C8 C13 -64.8(8) . . . . ?
N2 C7 C19 N1 -2.9(7) . . . . ?
N2 C7 C19 C23 174.7(5) . . . . ?
N4 C14 C15 C16 1.3(10) . . . . ?
N4 C18 C24 N5 -12.6(7) . . . . ?
N4 C18 C24 C25 168.5(6) . . . . ?
N1 C19 C23 C22 -0.8(9) . . . . ?
N1 C20 C21 C22 -0.7(10) . . . . ?
N5 C24 C25 N6 -0.4(6) . . . . ?
N5 C24 C25 C27 175.2(7) . . . . ?
N5 C26 C31 C32 122.8(9) . . . . ?
N5 C26 C31 C37 -54.6(12) . . . . ?
N5 C26 C31A C32A -82(4) . . . . ?
N5 C26 C31A C37A 105(4) . . . . ?
N6 C25 C27 C28 -2.1(9) . . . . ?
N6 C26 C31 C32 -67.0(12) . . . . ?
N6 C26 C31 C37 115.6(9) . . . . ?
N6 C26 C31A C32A 117(4) . . . . ?
N6 C26 C31A C37A -56(5) . . . . ?
C38 N3 C5 C4 -1.3(8) . . . . ?
C38 N3 C6 N2 -1.2(6) . . . . ?
C38 N3 C6 C8 178.2(5) . . . . ?
C38 C2 C3 C4 0.0(9) . . . . ?
C38 C7 C19 N1 173.4(5) . . . . ?
C38 C7 C19 C23 -9.0(10) . . . . ?
C2 C38 C7 N2 179.5(6) . . . . ?
C2 C38 C7 C19 2.9(11) . . . . ?
C2 C3 C4 C5 1.3(10) . . . . ?
C3 C4 C5 N3 -0.7(9) . . . . ?
C5 N3 C38 C2 2.6(7) . . . . ?
C5 N3 C38 C7 -176.7(5) . . . . ?
C5 N3 C6 N2 176.9(5) . . . . ?
C5 N3 C6 C8 -3.7(9) . . . . ?
C6 N3 C38 C2 -179.1(5) . . . . ?
C6 N3 C38 C7 1.6(6) . . . . ?
C6 N3 C5 C4 -179.2(6) . . . . ?
C6 N2 C7 C38 0.8(6) . . . . ?
C6 N2 C7 C19 177.9(5) . . . . ?
C6 C8 C9 Br1 0.4(8) . . . . ?
C6 C8 C9 C10 -177.2(6) . . . . ?
C6 C8 C13 C12 178.8(6) . . . . ?
C7 N2 C6 N3 0.3(6) . . . . ?
C7 N2 C6 C8 -179.2(5) . . . . ?
C7 C38 C2 C3 177.0(6) . . . . ?
C7 C19 C23 C22 -178.2(6) . . . . ?
C8 C9 C10 C11 -0.3(11) . . . . ?
C9 C8 C13 C12 -0.3(9) . . . . ?
C9 C10 C11 C12 -3.2(14) . . . . ?
C10 C11 C12 C13 4.9(14) . . . . ?
C11 C12 C13 C8 -3.0(12) . . . . ?
C13 C8 C9 Br1 179.5(5) . . . . ?
C13 C8 C9 C10 1.9(9) . . . . ?
C14 N4 C18 C17 -0.6(8) . . . . ?
C14 N4 C18 C24 177.8(5) . . . . ?
C14 C15 C16 C17 0.0(11) . . . . ?
C15 C16 C17 C18 -1.6(11) . . . . ?
C16 C17 C18 N4 2.0(9) . . . . ?
C16 C17 C18 C24 -176.3(6) . . . . ?
C17 C18 C24 N5 165.7(5) . . . . ?
C17 C18 C24 C25 -13.2(10) . . . . ?
C18 N4 C14 C15 -1.0(9) . . . . ?
C18 C24 C25 N6 178.5(6) . . . . ?
C18 C24 C25 C27 -5.8(12) . . . . ?
C19 N1 C20 C21 0.8(9) . . . . ?
C20 N1 C19 C7 177.7(5) . . . . ?
C20 N1 C19 C23 0.0(8) . . . . ?
C20 C21 C22 C23 -0.1(11) . . . . ?
C21 C22 C23 C19 0.8(11) . . . . ?
C24 N5 C26 N6 -0.4(6) . . . . ?
C24 N5 C26 C31 171.3(6) . . . . ?
C24 N5 C26 C31A -163.4(11) . . . . ?
C24 C25 C27 C28 -177.4(7) . . . . ?
C25 N6 C26 N5 0.1(6) . . . . ?
C25 N6 C26 C31 -171.2(6) . . . . ?
C25 N6 C26 C31A 164.7(14) . . . . ?
C25 N6 C30 C29 -3.5(8) . . . . ?
C25 C27 C28 C29 -1.0(10) . . . . ?
C26 N5 C24 C18 -178.6(5) . . . . ?
C26 N5 C24 C25 0.5(6) . . . . ?
C26 N6 C25 C24 0.2(6) . . . . ?
C26 N6 C25 C27 -176.5(5) . . . . ?
C26 N6 C30 C29 177.6(6) . . . . ?
C26 C31 C32 Br2 -2.3(13) . . . . ?
C26 C31 C32 C33 -179.9(11) . . . . ?
C26 C31 C37 C35 178.3(8) . . . . ?
C26 C31A C32A Br2A 0(6) . . . . ?
C26 C31A C32A C33A 177(4) . . . . ?
C26 C31A C37A C35A 174(4) . . . . ?
C27 C28 C29 C30 2.0(11) . . . . ?
C28 C29 C30 N6 0.2(10) . . . . ?
C30 N6 C25 C24 -178.9(5) . . . . ?
C30 N6 C25 C27 4.4(8) . . . . ?
C30 N6 C26 N5 179.1(5) . . . . ?
C30 N6 C26 C31 7.9(9) . . . . ?
C30 N6 C26 C31A -16.3(15) . . . . ?
C31 C32 C33 C34 2(2) . . . . ?
C32 C31 C37 C35 0.8(14) . . . . ?
C32 C33 C34 C35 0(2) . . . . ?
C33 C34 C35 C37 -1.8(19) . . . . ?
C34 C35 C37 C31 1.3(14) . . . . ?
C37 C31 C32 Br2 175.1(7) . . . . ?
C37 C31 C32 C33 -2.5(15) . . . . ?
Br2A C32A C33A C34A -174(4) . . . . ?
C31A C32A C33A C34A 9(7) . . . . ?
C32A C31A C37A C35A 1(6) . . . . ?
C34A C35A C37A C31A 9(6) . . . . ?
C33A C34A C35A C37A -11(8) . . . . ?
C35A C34A C33A C32A 1(8) . . . . ?
C37A C31A C32A Br2A 173(3) . . . . ?
C37A C31A C32A C33A -10(7) . . . . ?

loop_
_smtbx_masks_void_nr
_smtbx_masks_void_average_x
_smtbx_masks_void_average_y
_smtbx_masks_void_average_z
_smtbx_masks_void_volume
_smtbx_masks_void_count_electrons
_smtbx_masks_void_content
1 0.000 0.000 0.000 12.8 0.5 '0 water'
2 -0.134 0.459 0.804 48.0 10.6 '1 water'
3 0.134 0.541 0.196 48.0 11.3 '1 water'
4 0.366 0.041 0.304 48.0 10.3 '1 water'
5 0.500 0.500 0.500 12.8 0.5 '0 water'
6 0.634 0.959 0.696 48.0 11.6 '1 water'
